data_1543289
loop_
_publ_author_name
'Andrez, Julie'
'P\'ecaut, Jacques'
'Scopelliti, Rosario'
'Kefalidis, Christos E.'
'Maron, Laurent'
'Rosenzweig, Michael W.'
'Meyer, Karsten'
'Mazzanti, Marinella'

_publ_section_title
;
 Synthesis and reactivity of a terminal uranium(iv) sulfide supported by
 siloxide ligands
;
_journal_issue 9
_journal_name_full 'Chem. Sci.'
_journal_page_first 5846
_journal_paper_doi 10.1039/C6SC00675B
_journal_volume 7
_journal_year 2016
_chemical_formula_moiety 'C48 H109 O16 S Si4 U, C12 H24 K O6, C7 H8'
_chemical_formula_sum 'C67 H141 K O22 S Si4 U'
_chemical_formula_weight 1720.34
_chemical_name_systematic
;
 ? 
;
_space_group_crystal_system monoclinic
_space_group_IT_number 9
_space_group_name_Hall 'C -2yc'
_space_group_name_H-M_alt 'C 1 c 1'
_symmetry_space_group_name_Hall 'C -2yc'
_symmetry_space_group_name_H-M 'C 1 c 1'
_atom_sites_solution_hydrogens geom
_audit_creation_date 2015-09-15
_audit_creation_method
;
  Olex2 1.2-ac2
  (compiled 2012.03.27 svn.r2268, GUI svn.r4156)
;
_audit_update_record
;
2016-01-18 deposited with the CCDC.
2016-04-11 downloaded from the CCDC.
;
_cell_angle_alpha 90
_cell_angle_beta 95.317(5)
_cell_angle_gamma 90
_cell_formula_units_Z 4
_cell_length_a 13.8962(5)
_cell_length_b 24.5807(16)
_cell_length_c 26.1417(14)
_cell_measurement_reflns_used 3068
_cell_measurement_temperature 150(2)
_cell_measurement_theta_max 23.3580
_cell_measurement_theta_min 3.6010
_cell_volume 8891.0(8)
_computing_cell_refinement
;
Agilent Technologies, (2014), CrysAlisPro Software system, 
version 1.171. 37.35, Agilent Technologies UK Ltd, Oxford, UK
;
_computing_data_collection
;
Agilent Technologies, (2014), CrysAlisPro Software system, 
version 1.171.37.35, Agilent Technologies UK Ltd, Oxford, UK
;
_computing_data_reduction
;
Agilent Technologies, (2014), CrysAlisPro Software system, 
version 1.171. 37.35, Agilent Technologies UK Ltd, Oxford, UK
;
_computing_molecular_graphics
;
O. V. Dolomanov, L. J. Bourhis, R. J. Gildea, J. A. K. Howard and H. Puschmann,
OLEX2: a complete structure solution, refinement and analysis program.
J. Appl. Cryst. (2009). 42, 339-341.
;
_computing_publication_material
;
O. V. Dolomanov, L. J. Bourhis, R. J. Gildea, J. A. K. Howard and H. Puschmann,
OLEX2: a complete structure solution, refinement and analysis program.
J. Appl. Cryst. (2009). 42, 339-341.
;
_computing_structure_refinement
;
OLEX2: a complete structure solution, refinement and analysis program 
(O. V. Dolomanov, L. J. Bourhis, R. J. Gildea, J. A. K. Howard and 
H. Puschmann. J. Appl. Cryst. 2009, 42, 339-34).
;
_computing_structure_solution
;
SUPERFLIP program (Palatinus, L. & Chapuis, G. J. Appl. Cryst., 2007,
 40, 786-790)
;
_diffrn_ambient_temperature 150(2)
_diffrn_detector_area_resol_mean 15.9653
_diffrn_measured_fraction_theta_full 0.995
_diffrn_measured_fraction_theta_max 0.996
_diffrn_measurement_details
;
  1 omega  -25.00   67.00   1.0000  120.0000
omega____ theta____ kappa____ phi______ frames
    -       25.5614  -99.0000  150.0000 92

  2 omega   38.00  102.00   1.0000  120.0000
omega____ theta____ kappa____ phi______ frames
    -       25.5614  178.0000   90.0000 64

  3 omega  -62.00   39.00   1.0000  120.0000
omega____ theta____ kappa____ phi______ frames
    -      -27.1239   19.0000  -60.0000 101
;
_diffrn_measurement_device_type 'Xcalibur, Sapphire3'
_diffrn_measurement_method '\w scans'
_diffrn_radiation_type MoK\a
_diffrn_radiation_wavelength 0.71073
_diffrn_reflns_av_R_equivalents 0.0559
_diffrn_reflns_av_unetI/netI 0.0918
_diffrn_reflns_Laue_measured_fraction_full 0.995
_diffrn_reflns_Laue_measured_fraction_max 0.996
_diffrn_reflns_limit_h_max 17
_diffrn_reflns_limit_h_min -16
_diffrn_reflns_limit_k_max 30
_diffrn_reflns_limit_k_min -30
_diffrn_reflns_limit_l_max 16
_diffrn_reflns_limit_l_min -32
_diffrn_reflns_number 20499
_diffrn_reflns_point_group_measured_fraction_full 0.633
_diffrn_reflns_point_group_measured_fraction_max 0.629
_diffrn_reflns_theta_full 25.242
_diffrn_reflns_theta_max 26.372
_diffrn_reflns_theta_min 3.204
_exptl_absorpt_coefficient_mu 2.011
_exptl_absorpt_correction_T_max 1.00000
_exptl_absorpt_correction_T_min 0.89043
_exptl_absorpt_correction_type multi-scan
_exptl_absorpt_process_details
;
CrysAlisPro, Agilent Technologies,
Version 1.171.36.28 (release 01-02-2013 CrysAlis171 .NET)
(compiled Feb  1 2013,16:14:44)
Empirical absorption correction using spherical harmonics,
 implemented in SCALE3 ABSPACK scaling algorithm.
;
_exptl_crystal_colour 'translucent pale blue'
_exptl_crystal_density_diffrn 1.285
_exptl_crystal_description 'long plate'
_exptl_crystal_F_000 3608
_exptl_crystal_size_max 0.890
_exptl_crystal_size_mid 0.144
_exptl_crystal_size_min 0.027
_refine_diff_density_max 1.676
_refine_diff_density_min -1.648
_refine_diff_density_rms 0.108
_refine_ls_abs_structure_details
;
 Flack x determined using 1497 quotients [(I+)-(I-)]/[(I+)+(I-)] 
 (Parsons and Flack (2004), Acta Cryst. A60, s61). 
;
_refine_ls_abs_structure_Flack 0.007(8)
_refine_ls_extinction_method none
_refine_ls_goodness_of_fit_ref 1.075
_refine_ls_hydrogen_treatment constr
_refine_ls_matrix_type full
_refine_ls_number_parameters 1094
_refine_ls_number_reflns 11450
_refine_ls_number_restraints 615
_refine_ls_restrained_S_all 1.053
_refine_ls_R_factor_all 0.0941
_refine_ls_R_factor_gt 0.0674
_refine_ls_shift/su_max 0.002
_refine_ls_shift/su_mean 0.000
_refine_ls_structure_factor_coef Fsqd
_refine_ls_weighting_details 'w=1/[\s^2^(Fo^2^)+(0.0575P)^2^+31.3252P] where P=(Fo^2^+2Fc^2^)/3'
_refine_ls_weighting_scheme calc
_refine_ls_wR_factor_gt 0.1322
_refine_ls_wR_factor_ref 0.1462
_reflns_Friedel_coverage 0.262
_reflns_Friedel_fraction_full 0.271
_reflns_Friedel_fraction_max 0.262
_reflns_number_gt 8892
_reflns_number_total 11450
_reflns_threshold_expression 'I > 2\s(I)'
_cod_data_source_file c6sc00675b2.cif
_cod_data_source_block 6
_cod_depositor_comments 'Adding full bibliography for 1543284--1543292.cif.'
_cod_database_code 1543289
_shelxl_version_number 2013-4
_shelx_space_group_comment
;
The symmetry employed for this shelxl refinement is uniquely defined 
by the following loop, which should always be used as a source of 
symmetry information in preference to the above space-group names. 
They are only intended as comments. 
;
_shelx_estimated_absorpt_t_max 0.948
_shelx_estimated_absorpt_t_min 0.268
_olex2_refinement_description
;
1. Fixed Uiso
 At 1.2 times of:
  All C(H) groups, All C(H,H) groups, All C(H,H,H,H) groups, All S(H) groups
 At 1.5 times of:
  All C(H,H,H) groups
2. Restrained distances
 C82B-C83B = C84B-C85B = C86-C87 = C86B-C87B = O83B-C86B
 2.4 with sigma of 0.02
 O83B-C85B
 1.4 with sigma of 0.01
 C85B-C86B
 1.5 with sigma of 0.01
3. Uiso/Uaniso restraints and constraints
C83 \\sim O84B \\sim O82 \\sim O86 \\sim O83B \\sim O83 \\sim O82B \\sim O86B
\\sim O84 \\sim O81 \\sim O85 \\sim O85B \\sim O81B \\sim C85B \\sim C87B \\sim
C86B \\sim C82 \\sim C91 \\sim C90 \\sim C84B \\sim C84 \\sim C85 \\sim C82B
\\sim C83B \\sim C90B \\sim C91B \\sim C87 \\sim C86 \\sim C92 \\sim C81 \\sim
C88 \\sim C89 \\sim C88B \\sim C81B \\sim C92B: within 1.7A with sigma of 0.01
and sigma for terminal atoms of 0.02
C22 \\sim C22B \\sim O22 \\sim O22B \\sim O23 \\sim O23B \\sim C28B \\sim C28
\\sim C26 \\sim C26B: within 1.7A with sigma of 0.01 and sigma for terminal
atoms of 0.02
Uanis(C28) \\sim Ueq, Uanis(C28B) \\sim Ueq, Uanis(C103) \\sim Ueq, Uanis(C104)
\\sim Ueq, Uanis(C105) \\sim Ueq, Uanis(C22) \\sim Ueq, Uanis(C42) \\sim Ueq,
Uanis(C22B) \\sim Ueq, Uanis(C44) \\sim Ueq, Uanis(C50) \\sim Ueq, Uanis(C52)
\\sim Ueq, Uanis(C70) \\sim Ueq: with sigma of 0.01 and sigma for terminal
atoms of 0.02
4. Others
 Sof(H90C)=Sof(H90D)=Sof(O81B)=Sof(O82B)=Sof(O83B)=Sof(O84B)=Sof(O85B)=
 Sof(O86B)=Sof(C81B)=Sof(H81C)=Sof(H81D)=Sof(C82B)=Sof(H82C)=Sof(H82D)=
 Sof(C83B)=Sof(H1A)=Sof(H83C)=Sof(C84B)=Sof(H84C)=Sof(H84D)=Sof(C85B)=Sof(H85C)=
 Sof(H85D)=Sof(C86B)=Sof(H86C)=Sof(H86D)=Sof(C87B)=Sof(H87C)=Sof(H87D)=
 Sof(C88B)=Sof(H88C)=Sof(H88D)=Sof(C90B)=Sof(H90E)=Sof(H90F)=Sof(C91B)=
 Sof(H91C)=Sof(H91D)=Sof(C92B)=Sof(H92C)=Sof(H92D)=1-FVAR(1)
 Sof(O81)=Sof(O82)=Sof(O83)=Sof(O84)=Sof(O85)=Sof(O86)=Sof(C81)=Sof(H81A)=
 Sof(H81B)=Sof(C82)=Sof(H82A)=Sof(H82B)=Sof(C83)=Sof(H83A)=Sof(H83B)=Sof(C84)=
 Sof(H84A)=Sof(H84B)=Sof(C85)=Sof(H85A)=Sof(H85B)=Sof(C86)=Sof(H86A)=Sof(H86B)=
 Sof(C87)=Sof(H87A)=Sof(H87B)=Sof(C88)=Sof(H88A)=Sof(H88B)=Sof(C89)=Sof(H89A)=
 Sof(H89B)=Sof(H90A)=Sof(H90B)=Sof(C91)=Sof(H91A)=Sof(H91B)=Sof(C92)=Sof(H92A)=
 Sof(H92B)=FVAR(1)
 Sof(O22B)=Sof(O23B)=Sof(C22B)=Sof(H22D)=Sof(H22E)=Sof(H22F)=Sof(C26B)=
 Sof(H26D)=Sof(H26E)=Sof(H26F)=Sof(C28B)=Sof(H28D)=Sof(H28E)=Sof(H28F)=1-FVAR(2)
 Sof(O22)=Sof(O23)=Sof(C22)=Sof(H22A)=Sof(H22B)=Sof(H22C)=Sof(C26)=Sof(H26A)=
 Sof(H26B)=Sof(H26C)=Sof(C28)=Sof(H28A)=Sof(H28B)=Sof(H28C)=FVAR(2)
5.a Secondary CH2 refined with riding coordinates:
 C81(H81A,H81B), C82(H82A,H82B), C83(H83A,H83B), C84(H84A,H84B), C85(H85A,
 H85B), C86(H86A,H86B), C87(H87A,H87B), C88(H88A,H88B), C89(H89A,H89B),
 C90(H90A,H90B), C90(H90C,H90D), C91(H91A,H91B), C92(H92A,H92B), C81B(H81C,
 H81D), C82B(H82C,H82D), C83B(H1A,H83C), C84B(H84C,H84D), C85B(H85C,H85D),
 C86B(H86C,H86D), C87B(H87C,H87D), C88B(H88C,H88D), C90B(H90E,H90F), C91B(H91C,
 H91D), C92B(H92C,H92D)
5.b Aromatic/amide H refined with riding coordinates:
 C102(H102), C103(H103), C104(H104), C105(H105), C106(H106)
5.c Fitted hexagon refined as free rotating group:
 C101(C102,C103,C104,C105,C106)
5.d Idealised Me refined as rotating group:
 C2(H2A,H2B,H2C), C3(H3A,H3B,H3C), C4(H4A,H4B,H4C), C6(H6A,H6B,H6C), C7(H7A,
 H7B,H7C), C8(H8A,H8B,H8C), C10(H10A,H10B,H10C), C11(H11A,H11B,H11C), C12(H12A,
 H12B,H12C), C22(H22A,H22B,H22C), C23(H23A,H23B,H23C), C24(H24A,H24B,H24C),
 C26(H26A,H26B,H26C), C27(H27A,H27B,H27C), C28(H28A,H28B,H28C), C30(H30A,H30B,
 H30C), C31(H31A,H31B,H31C), C32(H32A,H32B,H32C), C22B(H22D,H22E,H22F),
 C26B(H26D,H26E,H26F), C28B(H28D,H28E,H28F), C42(H42A,H42B,H42C), C43(H43A,H43B,
 H43C), C44(H44A,H44B,H44C), C46(H46A,H46B,H46C), C47(H47A,H47B,H47C), C48(H48A,
 H48B,H48C), C50(H50A,H50B,H50C), C51(H51A,H51B,H51C), C52(H52A,H52B,H52C),
 C62(H62A,H62B,H62C), C63(H63A,H63B,H63C), C64(H64A,H64B,H64C), C66(H66A,H66B,
 H66C), C67(H67A,H67B,H67C), C68(H68A,H68B,H68C), C70(H70A,H70B,H70C), C71(H71A,
 H71B,H71C), C72(H72A,H72B,H72C), C107(H10D,H10E,H10F)
5.e Idealised tetrahedral OH refined as rotating group:
 S1(H1)
;

loop_
_space_group_symop_operation_xyz
'x, y, z'
'x, -y, z+1/2'
'x+1/2, y+1/2, z'
'x+1/2, -y+1/2, z+1/2'

loop_
_atom_site_label
_atom_site_type_symbol
_atom_site_fract_x
_atom_site_fract_y
_atom_site_fract_z
_atom_site_U_iso_or_equiv
_atom_site_adp_type
_atom_site_occupancy
_atom_site_site_symmetry_order
_atom_site_calc_flag
_atom_site_refinement_flags_posn
_atom_site_refinement_flags_adp
_atom_site_refinement_flags_occupancy
_atom_site_disorder_assembly
_atom_site_disorder_group
U1 U 0.14845(2) 0.36788(2) 0.43174(2) 0.03837(7) Uani 1 1 d . . . . .
K1 K -0.0588(2) 0.28410(12) 0.60582(12) 0.0780(9) Uani 1 1 d . . . . .
S1 S 0.0646(2) 0.34515(18) 0.52417(13) 0.0851(11) Uani 1 1 d . . . . .
H1 H 0.1160 0.3146 0.5500 0.102 Uiso 1 1 calc GR . . . .
Si1 Si 0.27995(18) 0.38585(12) 0.31504(10) 0.0430(7) Uani 1 1 d . . . . .
O1 O 0.2265(4) 0.3818(2) 0.3669(2) 0.0351(16) Uani 1 1 d . . . . .
O2 O 0.3559(5) 0.3367(3) 0.3116(3) 0.067(2) Uani 1 1 d . . . . .
O3 O 0.3484(5) 0.4386(3) 0.3179(2) 0.057(2) Uani 1 1 d . . . . .
O4 O 0.2059(6) 0.3806(4) 0.2650(3) 0.074(3) Uani 1 1 d . . . . .
C1 C 0.3492(7) 0.2799(4) 0.3046(4) 0.054(3) Uani 1 1 d . . . . .
C2 C 0.4505(8) 0.2576(6) 0.3209(6) 0.098(5) Uani 1 1 d . . . . .
H2A H 0.4986 0.2786 0.3042 0.147 Uiso 1 1 calc GR . . . .
H2B H 0.4538 0.2193 0.3108 0.147 Uiso 1 1 calc GR . . . .
H2C H 0.4637 0.2606 0.3583 0.147 Uiso 1 1 calc GR . . . .
C3 C 0.3164(10) 0.2621(7) 0.2485(5) 0.102(5) Uani 1 1 d . . . . .
H3A H 0.2502 0.2746 0.2391 0.154 Uiso 1 1 calc GR . . . .
H3B H 0.3188 0.2224 0.2460 0.154 Uiso 1 1 calc GR . . . .
H3C H 0.3597 0.2781 0.2250 0.154 Uiso 1 1 calc GR . . . .
C4 C 0.2816(7) 0.2565(4) 0.3392(5) 0.069(3) Uani 1 1 d . . . . .
H4A H 0.2932 0.2731 0.3732 0.103 Uiso 1 1 calc GR . . . .
H4B H 0.2919 0.2171 0.3419 0.103 Uiso 1 1 calc GR . . . .
H4C H 0.2149 0.2637 0.3252 0.103 Uiso 1 1 calc GR . . . .
C5 C 0.4189(7) 0.4579(4) 0.2861(4) 0.050(3) Uani 1 1 d . . . . .
C6 C 0.5162(8) 0.4338(6) 0.3043(5) 0.087(4) Uani 1 1 d . . . . .
H6A H 0.5402 0.4506 0.3370 0.130 Uiso 1 1 calc GR . . . .
H6B H 0.5618 0.4408 0.2786 0.130 Uiso 1 1 calc GR . . . .
H6C H 0.5095 0.3945 0.3090 0.130 Uiso 1 1 calc GR . . . .
C7 C 0.3933(9) 0.4423(5) 0.2295(4) 0.076(4) Uani 1 1 d . . . . .
H7A H 0.3999 0.4029 0.2255 0.113 Uiso 1 1 calc GR . . . .
H7B H 0.4372 0.4609 0.2080 0.113 Uiso 1 1 calc GR . . . .
H7C H 0.3266 0.4531 0.2188 0.113 Uiso 1 1 calc GR . . . .
C8 C 0.4198(9) 0.5183(5) 0.2905(5) 0.084(4) Uani 1 1 d . . . . .
H8A H 0.3562 0.5327 0.2780 0.127 Uiso 1 1 calc GR . . . .
H8B H 0.4690 0.5333 0.2699 0.127 Uiso 1 1 calc GR . . . .
H8C H 0.4349 0.5287 0.3266 0.127 Uiso 1 1 calc GR . . . .
C9 C 0.1119(8) 0.4109(5) 0.2513(5) 0.066(4) Uani 1 1 d . . . . .
C10 C 0.0369(8) 0.3868(5) 0.2820(5) 0.073(4) Uani 1 1 d . . . . .
H10A H 0.0541 0.3491 0.2908 0.110 Uiso 1 1 calc GR . . . .
H10B H -0.0261 0.3876 0.2617 0.110 Uiso 1 1 calc GR . . . .
H10C H 0.0334 0.4079 0.3136 0.110 Uiso 1 1 calc GR . . . .
C11 C 0.1220(12) 0.4702(6) 0.2611(8) 0.135(7) Uani 1 1 d . . . . .
H11A H 0.1164 0.4775 0.2975 0.202 Uiso 1 1 calc GR . . . .
H11B H 0.0709 0.4898 0.2402 0.202 Uiso 1 1 calc GR . . . .
H11C H 0.1852 0.4826 0.2520 0.202 Uiso 1 1 calc GR . . . .
C12 C 0.0934(13) 0.3960(8) 0.1957(5) 0.121(7) Uani 1 1 d . . . . .
H12A H 0.1379 0.4162 0.1757 0.182 Uiso 1 1 calc GR . . . .
H12B H 0.0266 0.4052 0.1835 0.182 Uiso 1 1 calc GR . . . .
H12C H 0.1037 0.3569 0.1916 0.182 Uiso 1 1 calc GR . . . .
Si2 Si 0.36651(19) 0.35726(12) 0.52435(11) 0.0488(8) Uani 1 1 d . . . . .
O21 O 0.2844(4) 0.3565(3) 0.4796(3) 0.055(2) Uani 1 1 d . . . . .
O22 O 0.3117(13) 0.3996(9) 0.5670(8) 0.061(4) Uani 0.353(8) 1 d . U P A 1
O23 O 0.3660(15) 0.3097(11) 0.5627(10) 0.079(3) Uani 0.353(8) 1 d . U P A 1
O24 O 0.4621(5) 0.3919(4) 0.5161(3) 0.081(3) Uani 1 1 d . . . . .
C21 C 0.3465(8) 0.4186(5) 0.6119(4) 0.061(3) Uani 1 1 d . . . . .
C22 C 0.375(3) 0.4870(18) 0.6047(18) 0.103(8) Uani 0.353(8) 1 d . U P A 1
H22A H 0.3986 0.4927 0.5708 0.155 Uiso 0.353(8) 1 calc GR . P A 1
H22B H 0.4262 0.4974 0.6315 0.155 Uiso 0.353(8) 1 calc GR . P A 1
H22C H 0.3179 0.5094 0.6078 0.155 Uiso 0.353(8) 1 calc GR . P A 1
C23 C 0.2763(10) 0.4123(9) 0.6497(5) 0.123(7) Uani 1 1 d . . . . .
H23A H 0.2127 0.4038 0.6321 0.184 Uiso 1 1 calc GR . . . .
H23B H 0.2724 0.4462 0.6692 0.184 Uiso 1 1 calc GR . . . .
H23C H 0.2966 0.3826 0.6733 0.184 Uiso 1 1 calc GR . . . .
C24 C 0.4467(10) 0.4070(8) 0.6351(5) 0.111(6) Uani 1 1 d . . . . .
H24A H 0.4460 0.3748 0.6572 0.167 Uiso 1 1 calc GR . . . .
H24B H 0.4710 0.4383 0.6556 0.167 Uiso 1 1 calc GR . . . .
H24C H 0.4888 0.4003 0.6077 0.167 Uiso 1 1 calc GR . . . .
C25 C 0.3773(10) 0.2480(6) 0.5429(7) 0.098(5) Uani 1 1 d . . . . .
C26 C 0.273(3) 0.240(2) 0.527(2) 0.121(7) Uani 0.353(8) 1 d . U P A 1
H26A H 0.2563 0.2016 0.5323 0.181 Uiso 0.353(8) 1 calc GR . P A 1
H26B H 0.2593 0.2496 0.4910 0.181 Uiso 0.353(8) 1 calc GR . P A 1
H26C H 0.2349 0.2629 0.5484 0.181 Uiso 0.353(8) 1 calc GR . P A 1
C27 C 0.4376(12) 0.2205(7) 0.5837(6) 0.112(6) Uani 1 1 d . . . . .
H27A H 0.4154 0.2300 0.6171 0.168 Uiso 1 1 calc GR . . . .
H27B H 0.5049 0.2320 0.5828 0.168 Uiso 1 1 calc GR . . . .
H27C H 0.4329 0.1810 0.5786 0.168 Uiso 1 1 calc GR . . . .
C28 C 0.418(3) 0.206(2) 0.4909(19) 0.117(8) Uani 0.353(8) 1 d . U P A 1
H28A H 0.3816 0.1720 0.4884 0.176 Uiso 0.353(8) 1 calc GR . P A 1
H28B H 0.4873 0.1979 0.4982 0.176 Uiso 0.353(8) 1 calc GR . P A 1
H28C H 0.4081 0.2259 0.4583 0.176 Uiso 0.353(8) 1 calc GR . P A 1
C29 C 0.5096(8) 0.4058(5) 0.4713(4) 0.065(3) Uani 1 1 d . . . . .
C30 C 0.6136(8) 0.4155(7) 0.4942(6) 0.104(6) Uani 1 1 d . . . . .
H30A H 0.6141 0.4429 0.5214 0.156 Uiso 1 1 calc GR . . . .
H30B H 0.6525 0.4284 0.4672 0.156 Uiso 1 1 calc GR . . . .
H30C H 0.6408 0.3814 0.5085 0.156 Uiso 1 1 calc GR . . . .
C31 C 0.5067(9) 0.3612(5) 0.4340(5) 0.073(4) Uani 1 1 d . . . . .
H31A H 0.5427 0.3300 0.4493 0.110 Uiso 1 1 calc GR . . . .
H31B H 0.5361 0.3731 0.4033 0.110 Uiso 1 1 calc GR . . . .
H31C H 0.4394 0.3506 0.4246 0.110 Uiso 1 1 calc GR . . . .
C32 C 0.4643(11) 0.4564(6) 0.4503(6) 0.099(5) Uani 1 1 d . . . . .
H32A H 0.4017 0.4479 0.4317 0.148 Uiso 1 1 calc GR . . . .
H32B H 0.5064 0.4734 0.4268 0.148 Uiso 1 1 calc GR . . . .
H32C H 0.4548 0.4815 0.4785 0.148 Uiso 1 1 calc GR . . . .
O22B O 0.3366(8) 0.3714(6) 0.5794(5) 0.073(3) Uani 0.647(8) 1 d . U P A 2
O23B O 0.4207(7) 0.3003(5) 0.5333(5) 0.069(3) Uani 0.647(8) 1 d . U P A 2
C22B C 0.3276(17) 0.4688(11) 0.5863(10) 0.115(6) Uani 0.647(8) 1 d . U P A 2
H22D H 0.3561 0.4684 0.5534 0.172 Uiso 0.647(8) 1 calc GR . P A 2
H22E H 0.3559 0.4986 0.6076 0.172 Uiso 0.647(8) 1 calc GR . P A 2
H22F H 0.2576 0.4742 0.5801 0.172 Uiso 0.647(8) 1 calc GR . P A 2
C26B C 0.2864(17) 0.2484(11) 0.5674(11) 0.116(7) Uani 0.647(8) 1 d . U P A 2
H26D H 0.2591 0.2852 0.5657 0.175 Uiso 0.647(8) 1 calc GR . P A 2
H26E H 0.2988 0.2372 0.6033 0.175 Uiso 0.647(8) 1 calc GR . P A 2
H26F H 0.2406 0.2231 0.5493 0.175 Uiso 0.647(8) 1 calc GR . P A 2
C28B C 0.373(2) 0.2285(12) 0.4974(11) 0.129(6) Uani 0.647(8) 1 d . U P A 2
H28D H 0.3171 0.2038 0.4922 0.194 Uiso 0.647(8) 1 calc GR . P A 2
H28E H 0.4320 0.2084 0.4927 0.194 Uiso 0.647(8) 1 calc GR . P A 2
H28F H 0.3649 0.2582 0.4724 0.194 Uiso 0.647(8) 1 calc GR . P A 2
Si3 Si -0.00851(17) 0.25957(11) 0.36812(10) 0.0382(6) Uani 1 1 d . . . . .
O41 O 0.0676(4) 0.3002(3) 0.3966(3) 0.0473(18) Uani 1 1 d . . . . .
O42 O -0.0393(4) 0.2112(3) 0.4052(3) 0.0462(18) Uani 1 1 d . . . . .
O43 O -0.1087(4) 0.2881(3) 0.3473(3) 0.0488(19) Uani 1 1 d . . . . .
O44 O 0.0375(4) 0.2363(3) 0.3186(3) 0.050(2) Uani 1 1 d . . . . .
C41 C 0.0188(7) 0.1761(4) 0.4394(4) 0.054(3) Uani 1 1 d . . . . .
C42 C 0.1193(8) 0.1700(6) 0.4279(6) 0.097(5) Uani 1 1 d . U . . .
H42A H 0.1236 0.1410 0.4024 0.146 Uiso 1 1 calc GR . . . .
H42B H 0.1596 0.1606 0.4594 0.146 Uiso 1 1 calc GR . . . .
H42C H 0.1420 0.2043 0.4141 0.146 Uiso 1 1 calc GR . . . .
C43 C 0.0226(10) 0.2028(7) 0.4942(5) 0.110(5) Uani 1 1 d . . . . .
H43A H 0.0519 0.2390 0.4932 0.165 Uiso 1 1 calc GR . . . .
H43B H 0.0613 0.1800 0.5190 0.165 Uiso 1 1 calc GR . . . .
H43C H -0.0432 0.2061 0.5046 0.165 Uiso 1 1 calc GR . . . .
C44 C -0.0328(12) 0.1259(6) 0.4426(7) 0.118(6) Uani 1 1 d . U . . .
H44A H -0.1024 0.1332 0.4392 0.177 Uiso 1 1 calc GR . . . .
H44B H -0.0145 0.1088 0.4760 0.177 Uiso 1 1 calc GR . . . .
H44C H -0.0167 0.1015 0.4150 0.177 Uiso 1 1 calc GR . . . .
C45 C -0.1901(6) 0.3103(4) 0.3715(5) 0.058(3) Uani 1 1 d . . . . .
C46 C -0.1534(9) 0.3398(6) 0.4197(6) 0.106(5) Uani 1 1 d . . . . .
H46A H -0.1327 0.3134 0.4465 0.160 Uiso 1 1 calc GR . . . .
H46B H -0.2051 0.3626 0.4312 0.160 Uiso 1 1 calc GR . . . .
H46C H -0.0985 0.3628 0.4127 0.160 Uiso 1 1 calc GR . . . .
C47 C -0.2542(8) 0.2654(6) 0.3843(6) 0.109(5) Uani 1 1 d . . . . .
H47A H -0.2656 0.2411 0.3546 0.164 Uiso 1 1 calc GR . . . .
H47B H -0.3160 0.2803 0.3931 0.164 Uiso 1 1 calc GR . . . .
H47C H -0.2237 0.2449 0.4136 0.164 Uiso 1 1 calc GR . . . .
C48 C -0.2379(12) 0.3467(6) 0.3319(7) 0.119(6) Uani 1 1 d . . . . .
H48A H -0.1930 0.3756 0.3239 0.178 Uiso 1 1 calc GR . . . .
H48B H -0.2954 0.3630 0.3448 0.178 Uiso 1 1 calc GR . . . .
H48C H -0.2571 0.3257 0.3007 0.178 Uiso 1 1 calc GR . . . .
C49 C -0.0014(8) 0.2034(4) 0.2763(4) 0.061(3) Uani 1 1 d . . . . .
C50 C -0.0330(13) 0.2403(7) 0.2329(6) 0.128(6) Uani 1 1 d . U . . .
H50A H -0.0894 0.2612 0.2414 0.193 Uiso 1 1 calc GR . . . .
H50B H -0.0500 0.2187 0.2019 0.193 Uiso 1 1 calc GR . . . .
H50C H 0.0197 0.2653 0.2269 0.193 Uiso 1 1 calc GR . . . .
C51 C -0.0837(8) 0.1706(5) 0.2877(5) 0.082(4) Uani 1 1 d . . . . .
H51A H -0.0636 0.1448 0.3152 0.123 Uiso 1 1 calc GR . . . .
H51B H -0.1084 0.1505 0.2569 0.123 Uiso 1 1 calc GR . . . .
H51C H -0.1346 0.1943 0.2987 0.123 Uiso 1 1 calc GR . . . .
C52 C 0.0800(9) 0.1654(7) 0.2642(6) 0.103(5) Uani 1 1 d . U . . .
H52A H 0.1296 0.1862 0.2484 0.155 Uiso 1 1 calc GR . . . .
H52B H 0.0542 0.1370 0.2404 0.155 Uiso 1 1 calc GR . . . .
H52C H 0.1086 0.1485 0.2960 0.155 Uiso 1 1 calc GR . . . .
Si4 Si 0.02385(19) 0.50219(12) 0.42470(12) 0.0484(8) Uani 1 1 d . . . . .
O61 O 0.0721(4) 0.4436(3) 0.4261(3) 0.0494(18) Uani 1 1 d . . . . .
O62 O 0.0223(6) 0.5306(4) 0.4794(3) 0.082(3) Uani 1 1 d . . . . .
O63 O -0.0826(5) 0.4981(3) 0.3956(3) 0.066(2) Uani 1 1 d . . . . .
O64 O 0.0803(4) 0.5454(3) 0.3908(3) 0.061(2) Uani 1 1 d . . . . .
C61 C -0.0120(10) 0.5183(7) 0.5298(5) 0.088(5) Uani 1 1 d . . . . .
C62 C 0.0725(13) 0.4945(8) 0.5622(8) 0.147(8) Uani 1 1 d . . . . .
H62A H 0.0857 0.4578 0.5499 0.220 Uiso 1 1 calc GR . . . .
H62B H 0.0574 0.4926 0.5981 0.220 Uiso 1 1 calc GR . . . .
H62C H 0.1295 0.5175 0.5599 0.220 Uiso 1 1 calc GR . . . .
C63 C -0.0903(11) 0.4764(7) 0.5223(6) 0.111(6) Uani 1 1 d . . . . .
H63A H -0.1430 0.4904 0.4984 0.166 Uiso 1 1 calc GR . . . .
H63B H -0.1149 0.4683 0.5554 0.166 Uiso 1 1 calc GR . . . .
H63C H -0.0643 0.4432 0.5082 0.166 Uiso 1 1 calc GR . . . .
C64 C -0.0414(13) 0.5703(8) 0.5484(7) 0.152(7) Uani 1 1 d . . . . .
H64A H 0.0115 0.5965 0.5471 0.228 Uiso 1 1 calc GR . . . .
H64B H -0.0575 0.5665 0.5840 0.228 Uiso 1 1 calc GR . . . .
H64C H -0.0982 0.5833 0.5269 0.228 Uiso 1 1 calc GR . . . .
C65 C -0.1472(7) 0.5350(5) 0.3711(5) 0.065(4) Uani 1 1 d . . . . .
C66 C -0.2459(8) 0.5098(6) 0.3680(6) 0.088(5) Uani 1 1 d . . . . .
H66A H -0.2443 0.4743 0.3511 0.132 Uiso 1 1 calc GR . . . .
H66B H -0.2921 0.5336 0.3482 0.132 Uiso 1 1 calc GR . . . .
H66C H -0.2658 0.5051 0.4027 0.132 Uiso 1 1 calc GR . . . .
C67 C -0.1441(9) 0.5907(5) 0.3966(6) 0.097(5) Uani 1 1 d . . . . .
H67A H -0.1623 0.5873 0.4318 0.145 Uiso 1 1 calc GR . . . .
H67B H -0.1895 0.6152 0.3770 0.145 Uiso 1 1 calc GR . . . .
H67C H -0.0786 0.6056 0.3973 0.145 Uiso 1 1 calc GR . . . .
C68 C -0.1199(11) 0.5434(9) 0.3169(6) 0.133(8) Uani 1 1 d . . . . .
H68A H -0.0562 0.5608 0.3181 0.200 Uiso 1 1 calc GR . . . .
H68B H -0.1680 0.5668 0.2980 0.200 Uiso 1 1 calc GR . . . .
H68C H -0.1177 0.5082 0.2996 0.200 Uiso 1 1 calc GR . . . .
C69 C 0.1698(7) 0.5729(5) 0.4035(5) 0.073(4) Uani 1 1 d . . . . .
C70 C 0.2451(9) 0.5356(6) 0.4285(7) 0.100(5) Uani 1 1 d . U . . .
H70A H 0.2266 0.5243 0.4622 0.150 Uiso 1 1 calc GR . . . .
H70B H 0.3074 0.5545 0.4328 0.150 Uiso 1 1 calc GR . . . .
H70C H 0.2507 0.5034 0.4068 0.150 Uiso 1 1 calc GR . . . .
C71 C 0.1988(11) 0.5949(7) 0.3518(6) 0.127(6) Uani 1 1 d . . . . .
H71A H 0.2075 0.5644 0.3285 0.191 Uiso 1 1 calc GR . . . .
H71B H 0.2594 0.6152 0.3576 0.191 Uiso 1 1 calc GR . . . .
H71C H 0.1478 0.6190 0.3364 0.191 Uiso 1 1 calc GR . . . .
C72 C 0.1488(14) 0.6234(5) 0.4378(9) 0.136(6) Uani 1 1 d . . . . .
H72A H 0.0914 0.6425 0.4224 0.204 Uiso 1 1 calc GR . . . .
H72B H 0.2044 0.6480 0.4399 0.204 Uiso 1 1 calc GR . . . .
H72C H 0.1375 0.6110 0.4723 0.204 Uiso 1 1 calc GR . . . .
O81 O -0.2229(10) 0.2222(7) 0.5559(7) 0.102(2) Uani 0.647(5) 1 d . U P B 1
O82 O -0.0850(10) 0.1740(6) 0.6232(6) 0.095(2) Uani 0.647(5) 1 d . U P B 1
O83 O 0.1010(10) 0.2189(7) 0.6471(6) 0.104(2) Uani 0.647(5) 1 d . U P B 1
O84 O 0.0821(10) 0.3214(7) 0.6873(6) 0.106(2) Uani 0.647(5) 1 d . U P B 1
O85 O -0.1029(11) 0.3722(7) 0.6745(7) 0.102(2) Uani 0.647(5) 1 d . U P B 1
O86 O -0.2446(10) 0.3311(7) 0.6010(7) 0.101(2) Uani 0.647(5) 1 d . U P B 1
C81 C -0.2408(16) 0.1824(10) 0.5800(10) 0.100(2) Uani 0.647(5) 1 d . U P B 1
H81A H -0.2901 0.1610 0.5589 0.120 Uiso 0.647(5) 1 calc R . P B 1
H81B H -0.2706 0.1944 0.6110 0.120 Uiso 0.647(5) 1 calc R . P B 1
C82 C -0.1575(15) 0.1446(10) 0.5970(11) 0.096(2) Uani 0.647(5) 1 d . U P B 1
H82A H -0.1799 0.1157 0.6195 0.115 Uiso 0.647(5) 1 calc R . P B 1
H82B H -0.1331 0.1270 0.5667 0.115 Uiso 0.647(5) 1 calc R . P B 1
C83 C -0.0071(16) 0.1454(10) 0.6316(10) 0.096(2) Uani 0.647(5) 1 d . U P B 1
H83A H -0.0258 0.1087 0.6427 0.115 Uiso 0.647(5) 1 calc R . P B 1
H83B H 0.0215 0.1411 0.5985 0.115 Uiso 0.647(5) 1 calc R . P B 1
C84 C 0.0569(15) 0.1629(10) 0.6638(10) 0.097(2) Uani 0.647(5) 1 d . U P B 1
H84A H 0.1093 0.1356 0.6688 0.117 Uiso 0.647(5) 1 calc R . P B 1
H84B H 0.0294 0.1678 0.6971 0.117 Uiso 0.647(5) 1 calc R . P B 1
C85 C 0.1658(16) 0.2510(11) 0.6763(10) 0.109(2) Uani 0.647(5) 1 d . U P B 1
H85A H 0.1996 0.2737 0.6523 0.131 Uiso 0.647(5) 1 calc R . P B 1
H85B H 0.2149 0.2265 0.6939 0.131 Uiso 0.647(5) 1 calc R . P B 1
C86 C 0.1337(15) 0.2864(7) 0.7142(10) 0.109(2) Uani 0.647(5) 1 d D U P B 1
H86A H 0.0946 0.2666 0.7379 0.131 Uiso 0.647(5) 1 calc R . P B 1
H86B H 0.1889 0.3041 0.7343 0.131 Uiso 0.647(5) 1 calc R . P B 1
C87 C 0.0465(15) 0.3691(7) 0.7186(10) 0.107(2) Uani 0.647(5) 1 d D U P B 1
H87A H 0.0160 0.3551 0.7487 0.128 Uiso 0.647(5) 1 calc R . P B 1
H87B H 0.1019 0.3923 0.7312 0.128 Uiso 0.647(5) 1 calc R . P B 1
C88 C -0.0197(15) 0.3994(11) 0.6879(10) 0.105(2) Uani 0.647(5) 1 d . U P B 1
H88A H -0.0347 0.4331 0.7063 0.126 Uiso 0.647(5) 1 calc R . P B 1
H88B H 0.0097 0.4102 0.6563 0.126 Uiso 0.647(5) 1 calc R . P B 1
C89 C -0.1826(16) 0.4052(11) 0.6530(11) 0.105(2) Uani 0.647(5) 1 d . U P B 1
H89A H -0.1616 0.4275 0.6246 0.126 Uiso 0.647(5) 1 calc R . P B 1
H89B H -0.2030 0.4302 0.6797 0.126 Uiso 0.647(5) 1 calc R . P B 1
C90 C -0.2660(10) 0.3704(7) 0.6335(7) 0.103(2) Uani 1 1 d . U . . .
H90A H -0.2936 0.3534 0.6632 0.124 Uiso 0.647(5) 1 calc R . P B 1
H90B H -0.3166 0.3939 0.6159 0.124 Uiso 0.647(5) 1 calc R . P B 1
H90C H -0.2671 0.4008 0.6086 0.124 Uiso 0.353(5) 1 calc R . P B 2
H90D H -0.3015 0.3826 0.6626 0.124 Uiso 0.353(5) 1 calc R . P B 2
C91 C -0.3207(15) 0.2947(11) 0.5831(10) 0.101(2) Uani 0.647(5) 1 d . U P B 1
H91A H -0.3345 0.2705 0.6118 0.121 Uiso 0.647(5) 1 calc R . P B 1
H91B H -0.3797 0.3163 0.5734 0.121 Uiso 0.647(5) 1 calc R . P B 1
C92 C -0.3026(16) 0.2637(11) 0.5429(10) 0.101(2) Uani 0.647(5) 1 d . U P B 1
H92A H -0.2838 0.2875 0.5149 0.121 Uiso 0.647(5) 1 calc R . P B 1
H92B H -0.3625 0.2443 0.5301 0.121 Uiso 0.647(5) 1 calc R . P B 1
O81B O -0.1883(19) 0.1923(12) 0.5729(12) 0.099(2) Uani 0.353(5) 1 d . U P B 2
O82B O -0.0327(18) 0.1755(12) 0.6439(11) 0.095(2) Uani 0.353(5) 1 d . U P B 2
O83B O 0.0826(10) 0.2453(5) 0.6779(7) 0.109(2) Uani 0.353(5) 1 d D U P B 2
O84B O 0.035(2) 0.3465(14) 0.6842(12) 0.106(2) Uani 0.353(5) 1 d . U P B 2
O85B O -0.178(2) 0.3613(13) 0.6505(13) 0.105(2) Uani 0.353(5) 1 d . U P B 2
O86B O -0.2545(18) 0.3032(12) 0.5734(12) 0.100(2) Uani 0.353(5) 1 d . U P B 2
C81B C -0.197(3) 0.1482(18) 0.596(2) 0.097(3) Uani 0.353(5) 1 d . U P B 2
H81C H -0.2308 0.1201 0.5739 0.117 Uiso 0.353(5) 1 calc R . P B 2
H81D H -0.2301 0.1528 0.6279 0.117 Uiso 0.353(5) 1 calc R . P B 2
C82B C -0.0874(14) 0.1361(14) 0.6077(18) 0.095(2) Uani 0.353(5) 1 d D U P B 2
H82C H -0.0799 0.0991 0.6224 0.114 Uiso 0.353(5) 1 calc R . P B 2
H82D H -0.0574 0.1361 0.5748 0.114 Uiso 0.353(5) 1 calc R . P B 2
C83B C 0.0688(14) 0.1757(14) 0.6281(16) 0.100(2) Uani 0.353(5) 1 d D U P B 2
H1A H 0.0820 0.2041 0.6028 0.120 Uiso 0.353(5) 1 calc R . P B 2
H83C H 0.0937 0.1396 0.6188 0.120 Uiso 0.353(5) 1 calc R . P B 2
C84B C 0.092(2) 0.1917(7) 0.6835(16) 0.101(3) Uani 0.353(5) 1 d D U P B 2
H84C H 0.0444 0.1765 0.7058 0.121 Uiso 0.353(5) 1 calc R . P B 2
H84D H 0.1579 0.1810 0.6969 0.121 Uiso 0.353(5) 1 calc R . P B 2
C85B C 0.1496(9) 0.2820(4) 0.7018(8) 0.109(2) Uani 0.353(5) 1 d D U P B 2
H85C H 0.2020 0.2883 0.6794 0.131 Uiso 0.353(5) 1 calc R . P B 2
H85D H 0.1787 0.2661 0.7345 0.131 Uiso 0.353(5) 1 calc R . P B 2
C86B C 0.1030(11) 0.3353(4) 0.7127(11) 0.108(2) Uani 0.353(5) 1 d D U P B 2
H86C H 0.0830 0.3342 0.7481 0.130 Uiso 0.353(5) 1 calc R . P B 2
H86D H 0.1518 0.3645 0.7115 0.130 Uiso 0.353(5) 1 calc R . P B 2
C87B C -0.0471(14) 0.3834(13) 0.7024(19) 0.105(2) Uani 0.353(5) 1 d D U P B 2
H87C H -0.0685 0.3640 0.7326 0.126 Uiso 0.353(5) 1 calc R . P B 2
H87D H -0.0128 0.4162 0.7164 0.126 Uiso 0.353(5) 1 calc R . P B 2
C88B C -0.136(3) 0.404(2) 0.6763(19) 0.104(2) Uani 0.353(5) 1 d . U P B 2
H88C H -0.1782 0.4189 0.7014 0.125 Uiso 0.353(5) 1 calc R . P B 2
H88D H -0.1216 0.4338 0.6522 0.125 Uiso 0.353(5) 1 calc R . P B 2
C90B C -0.321(3) 0.3223(19) 0.6074(18) 0.100(3) Uani 0.353(5) 1 d . U P B 2
H90E H -0.3345 0.2940 0.6327 0.120 Uiso 0.353(5) 1 calc R . P B 2
H90F H -0.3821 0.3342 0.5885 0.120 Uiso 0.353(5) 1 calc R . P B 2
C91B C -0.283(3) 0.2430(19) 0.5368(19) 0.102(3) Uani 0.353(5) 1 d . U P B 2
H91C H -0.3414 0.2488 0.5126 0.122 Uiso 0.353(5) 1 calc R . P B 2
H91D H -0.2288 0.2325 0.5170 0.122 Uiso 0.353(5) 1 calc R . P B 2
C92B C -0.299(3) 0.2069(19) 0.5691(19) 0.101(2) Uani 0.353(5) 1 d . U P B 2
H92C H -0.3414 0.1772 0.5551 0.121 Uiso 0.353(5) 1 calc R . P B 2
H92D H -0.3206 0.2214 0.6014 0.121 Uiso 0.353(5) 1 calc R . P B 2
C101 C 0.6963(4) 0.4420(3) 0.1084(3) 0.065(3) Uani 1 1 d . . . . .
C102 C 0.6446(5) 0.4799(3) 0.1343(3) 0.089(4) Uani 1 1 d G . . . .
H102 H 0.5958 0.5012 0.1160 0.107 Uiso 1 1 calc R . . . .
C103 C 0.6644(7) 0.4868(4) 0.1870(3) 0.116(5) Uani 1 1 d G U . . .
H103 H 0.6291 0.5127 0.2047 0.139 Uiso 1 1 calc R . . . .
C104 C 0.7359(8) 0.4557(5) 0.2138(3) 0.109(5) Uani 1 1 d G U . . .
H104 H 0.7494 0.4604 0.2498 0.131 Uiso 1 1 calc R . . . .
C105 C 0.7876(6) 0.4178(4) 0.1879(3) 0.116(5) Uani 1 1 d G U . . .
H105 H 0.8365 0.3966 0.2063 0.139 Uiso 1 1 calc R . . . .
C106 C 0.7678(5) 0.4110(3) 0.1352(3) 0.093(5) Uani 1 1 d G . . . .
H106 H 0.8032 0.3851 0.1175 0.111 Uiso 1 1 calc R . . . .
C107 C 0.6741(11) 0.4343(7) 0.0544(5) 0.110(5) Uani 1 1 d . . . . .
H10D H 0.6045 0.4388 0.0456 0.165 Uiso 1 1 calc GR . . . .
H10E H 0.6934 0.3975 0.0449 0.165 Uiso 1 1 calc GR . . . .
H10F H 0.7093 0.4611 0.0356 0.165 Uiso 1 1 calc GR . . . .

loop_
_atom_site_aniso_label
_atom_site_aniso_U_11
_atom_site_aniso_U_22
_atom_site_aniso_U_33
_atom_site_aniso_U_23
_atom_site_aniso_U_13
_atom_site_aniso_U_12
U1 0.03343(11) 0.04548(14) 0.03843(12) -0.0013(3) 0.01521(10) 0.0016(3)
K1 0.0870(17) 0.0646(17) 0.0864(19) 0.0208(16) 0.0289(15) -0.0023(14)
S1 0.0660(17) 0.133(3) 0.0603(17) 0.031(2) 0.0285(14) 0.0074(19)
Si1 0.0440(13) 0.0503(16) 0.0378(13) 0.0004(12) 0.0209(11) -0.0111(11)
O1 0.021(2) 0.042(4) 0.044(3) 0.003(3) 0.014(2) 0.004(2)
O2 0.072(4) 0.066(5) 0.069(5) -0.005(4) 0.036(4) -0.011(4)
O3 0.070(4) 0.070(5) 0.035(3) -0.004(4) 0.025(3) -0.022(3)
O4 0.078(5) 0.095(6) 0.051(4) -0.008(5) 0.019(4) -0.009(4)
C1 0.057(5) 0.038(6) 0.073(7) -0.011(5) 0.035(5) 0.000(4)
C2 0.069(7) 0.088(10) 0.143(13) -0.022(10) 0.037(8) 0.014(7)
C3 0.120(10) 0.116(12) 0.074(9) -0.013(9) 0.025(8) -0.054(8)
C4 0.077(6) 0.030(5) 0.106(9) 0.018(6) 0.044(6) -0.002(5)
C5 0.056(5) 0.048(6) 0.048(6) 0.005(5) 0.013(5) -0.022(4)
C6 0.075(7) 0.109(11) 0.085(8) 0.020(8) 0.053(6) 0.010(7)
C7 0.102(8) 0.079(8) 0.054(6) -0.003(6) 0.048(5) -0.017(7)
C8 0.114(9) 0.044(7) 0.101(10) 0.005(7) 0.040(7) -0.025(6)
C9 0.054(6) 0.072(8) 0.070(7) 0.019(7) -0.006(6) 0.005(6)
C10 0.049(6) 0.097(9) 0.071(8) 0.037(7) -0.008(6) -0.012(6)
C11 0.148(12) 0.055(9) 0.213(18) 0.028(11) 0.078(11) -0.012(8)
C12 0.148(14) 0.158(16) 0.055(8) 0.020(11) -0.009(9) 0.017(13)
Si2 0.0495(14) 0.0597(18) 0.0370(14) -0.0056(14) 0.0036(12) -0.0219(12)
O21 0.042(3) 0.084(5) 0.041(4) 0.010(4) 0.010(3) 0.000(3)
O22 0.045(7) 0.080(8) 0.058(7) -0.028(7) 0.000(6) 0.025(7)
O23 0.056(6) 0.097(6) 0.083(6) -0.015(6) 0.000(6) 0.000(6)
O24 0.060(4) 0.132(7) 0.054(4) -0.010(5) 0.023(4) -0.030(5)
C21 0.064(6) 0.059(7) 0.060(7) -0.008(6) 0.012(6) 0.008(5)
C22 0.103(12) 0.103(12) 0.107(12) -0.012(11) 0.029(11) 0.027(11)
C23 0.102(10) 0.22(2) 0.053(8) -0.016(11) 0.031(7) 0.004(12)
C24 0.102(10) 0.158(16) 0.066(8) 0.014(10) -0.038(8) -0.009(11)
C25 0.082(9) 0.080(10) 0.124(13) 0.011(10) -0.034(9) -0.010(8)
C26 0.120(12) 0.116(12) 0.124(12) 0.009(12) -0.001(12) 0.010(12)
C27 0.142(13) 0.103(12) 0.082(10) 0.013(10) -0.033(10) -0.007(11)
C28 0.120(13) 0.118(13) 0.112(13) -0.001(11) 0.005(11) 0.014(11)
C29 0.070(6) 0.069(8) 0.059(6) 0.007(6) 0.029(5) -0.019(6)
C30 0.056(7) 0.158(15) 0.103(11) -0.017(11) 0.028(7) -0.026(8)
C31 0.085(8) 0.084(9) 0.054(7) 0.000(7) 0.022(6) -0.001(7)
C32 0.120(11) 0.079(10) 0.100(11) -0.016(9) 0.020(9) -0.002(9)
O22B 0.059(5) 0.097(5) 0.063(5) -0.026(5) 0.012(4) 0.002(5)
O23B 0.026(4) 0.089(6) 0.092(6) -0.007(6) 0.003(5) 0.001(5)
C22B 0.119(10) 0.118(11) 0.114(11) -0.007(10) 0.044(9) 0.031(9)
C26B 0.111(13) 0.108(13) 0.130(14) 0.022(13) 0.009(13) 0.001(12)
C28B 0.136(10) 0.125(10) 0.125(10) 0.008(9) -0.002(9) 0.015(9)
Si3 0.0354(11) 0.0389(14) 0.0415(13) -0.0004(12) 0.0104(11) -0.0017(11)
O41 0.034(3) 0.052(4) 0.059(4) 0.001(4) 0.019(3) 0.001(3)
O42 0.043(3) 0.045(4) 0.050(4) 0.000(3) 0.004(3) 0.004(3)
O43 0.049(3) 0.039(4) 0.057(4) 0.003(4) 0.001(3) 0.015(3)
O44 0.041(3) 0.062(4) 0.048(4) -0.010(4) 0.013(3) -0.009(3)
C41 0.055(6) 0.039(6) 0.067(7) 0.005(6) 0.001(5) -0.005(5)
C42 0.070(8) 0.113(9) 0.113(9) 0.033(9) 0.031(8) 0.025(6)
C43 0.096(9) 0.144(13) 0.092(10) 0.065(9) 0.019(8) 0.040(9)
C44 0.127(11) 0.091(10) 0.128(11) 0.034(9) -0.030(9) -0.015(8)
C45 0.032(5) 0.056(6) 0.085(8) -0.004(6) 0.002(5) 0.015(4)
C46 0.075(8) 0.096(9) 0.152(13) -0.061(9) 0.030(8) 0.027(7)
C47 0.064(7) 0.117(12) 0.156(13) 0.004(11) 0.059(7) 0.000(7)
C48 0.138(11) 0.093(10) 0.130(13) 0.043(10) 0.039(10) 0.062(8)
C49 0.076(7) 0.047(6) 0.061(7) -0.014(6) 0.018(6) -0.013(5)
C50 0.168(12) 0.115(11) 0.097(10) 0.005(10) -0.016(10) -0.034(10)
C51 0.074(7) 0.079(8) 0.095(9) -0.051(7) 0.023(7) -0.019(6)
C52 0.089(8) 0.123(10) 0.102(9) -0.044(8) 0.035(7) -0.021(8)
Si4 0.0416(13) 0.0433(15) 0.0613(17) -0.0190(14) 0.0107(13) 0.0086(11)
O61 0.055(4) 0.033(3) 0.061(4) -0.006(3) 0.009(3) 0.017(3)
O62 0.080(5) 0.095(6) 0.074(5) -0.036(5) 0.017(4) 0.007(5)
O63 0.048(4) 0.050(4) 0.099(6) 0.001(5) 0.010(4) 0.004(3)
O64 0.041(3) 0.053(4) 0.088(5) -0.015(4) 0.002(4) 0.003(3)
C61 0.089(9) 0.112(12) 0.067(8) -0.006(9) 0.019(7) 0.011(8)
C62 0.136(14) 0.129(15) 0.164(17) 0.049(14) -0.048(13) -0.003(12)
C63 0.114(11) 0.145(15) 0.072(9) 0.021(11) 0.007(9) 0.012(11)
C64 0.157(14) 0.168(16) 0.138(13) -0.073(11) 0.051(11) 0.040(11)
C65 0.044(5) 0.071(8) 0.078(8) -0.006(7) 0.000(6) -0.009(5)
C66 0.053(6) 0.087(10) 0.124(12) -0.003(9) 0.012(7) 0.007(6)
C67 0.076(8) 0.079(9) 0.132(13) -0.027(9) -0.004(8) 0.035(6)
C68 0.093(10) 0.22(2) 0.088(11) -0.017(14) 0.000(9) -0.004(13)
C69 0.059(6) 0.057(7) 0.107(10) -0.014(7) 0.026(6) -0.014(5)
C70 0.059(7) 0.087(9) 0.153(12) 0.008(9) -0.001(8) -0.007(7)
C71 0.137(11) 0.117(13) 0.138(13) 0.001(11) 0.068(9) -0.046(9)
C72 0.141(9) 0.109(10) 0.169(16) -0.046(12) 0.071(9) -0.088(8)
O81 0.083(4) 0.104(4) 0.120(4) 0.011(4) 0.020(4) 0.004(4)
O82 0.087(4) 0.089(4) 0.113(4) 0.004(4) 0.034(4) 0.012(4)
O83 0.093(4) 0.115(4) 0.107(4) 0.007(4) 0.033(4) 0.005(4)
O84 0.093(4) 0.124(4) 0.106(4) -0.001(4) 0.030(4) -0.008(4)
O85 0.084(4) 0.114(4) 0.113(4) 0.000(4) 0.027(4) -0.010(4)
O86 0.076(4) 0.110(4) 0.117(4) 0.001(4) 0.018(4) 0.007(4)
C81 0.085(4) 0.097(4) 0.119(4) 0.009(4) 0.022(4) 0.006(4)
C82 0.086(4) 0.090(4) 0.115(4) 0.007(4) 0.027(4) 0.008(4)
C83 0.088(4) 0.096(4) 0.108(4) 0.010(4) 0.036(4) 0.011(4)
C84 0.088(4) 0.103(4) 0.106(4) 0.012(4) 0.038(4) 0.009(4)
C85 0.097(4) 0.123(4) 0.111(4) 0.002(4) 0.028(4) 0.001(4)
C86 0.096(4) 0.126(4) 0.109(4) 0.002(4) 0.031(4) -0.005(4)
C87 0.094(4) 0.122(4) 0.109(4) -0.002(4) 0.030(4) -0.011(4)
C88 0.089(4) 0.118(4) 0.112(4) -0.002(4) 0.028(4) -0.013(4)
C89 0.087(4) 0.112(4) 0.117(4) 0.000(4) 0.020(4) -0.002(4)
C90 0.081(4) 0.112(4) 0.118(4) 0.000(4) 0.019(4) 0.006(4)
C91 0.077(4) 0.111(4) 0.118(4) 0.004(4) 0.018(4) 0.005(4)
C92 0.080(4) 0.106(4) 0.119(4) 0.007(4) 0.017(4) 0.004(4)
O81B 0.085(4) 0.097(4) 0.118(4) 0.011(4) 0.023(4) 0.008(4)
O82B 0.087(4) 0.095(4) 0.107(4) 0.008(4) 0.034(4) 0.012(4)
O83B 0.097(4) 0.122(4) 0.111(4) 0.002(4) 0.032(4) 0.001(4)
O84B 0.093(4) 0.120(4) 0.109(4) -0.002(4) 0.029(4) -0.012(4)
O85B 0.085(4) 0.114(4) 0.117(4) -0.001(4) 0.020(4) -0.001(4)
O86B 0.077(4) 0.109(4) 0.116(4) 0.003(4) 0.019(4) 0.005(4)
C81B 0.086(4) 0.092(4) 0.116(4) 0.008(4) 0.025(4) 0.006(4)
C82B 0.088(4) 0.091(4) 0.111(4) 0.007(4) 0.031(4) 0.009(4)
C83B 0.091(4) 0.105(4) 0.108(4) 0.009(4) 0.034(4) 0.009(4)
C84B 0.092(4) 0.110(4) 0.105(4) 0.009(4) 0.036(4) 0.005(4)
C85B 0.097(4) 0.125(4) 0.110(4) 0.000(4) 0.030(4) -0.004(4)
C86B 0.095(4) 0.124(4) 0.110(4) -0.001(4) 0.030(4) -0.009(4)
C87B 0.091(4) 0.118(4) 0.111(4) -0.002(4) 0.029(4) -0.011(4)
C88B 0.087(4) 0.115(4) 0.113(4) -0.001(4) 0.024(4) -0.008(4)
C90B 0.077(4) 0.109(4) 0.117(4) 0.002(4) 0.020(4) 0.004(4)
C91B 0.082(5) 0.104(5) 0.120(5) 0.008(5) 0.018(5) 0.006(5)
C92B 0.083(4) 0.103(4) 0.120(4) 0.010(4) 0.020(4) 0.006(4)
C101 0.066(6) 0.060(7) 0.071(7) 0.004(6) 0.022(6) -0.024(5)
C102 0.095(8) 0.082(9) 0.093(10) -0.006(8) 0.024(7) -0.042(7)
C103 0.124(7) 0.112(8) 0.117(8) 0.005(7) 0.034(6) -0.025(6)
C104 0.115(7) 0.119(8) 0.093(8) -0.003(7) 0.008(6) -0.035(6)
C105 0.102(7) 0.118(8) 0.126(8) 0.020(7) 0.005(6) -0.024(6)
C106 0.077(8) 0.120(12) 0.085(9) 0.024(9) 0.030(7) -0.017(8)
C107 0.120(10) 0.132(13) 0.076(10) -0.005(10) 0.006(9) -0.062(9)

loop_
_atom_type_symbol
_atom_type_description
_atom_type_scat_dispersion_real
_atom_type_scat_dispersion_imag
_atom_type_scat_source
C C 0.0033 0.0016 'International Tables Vol C Tables 4.2.6.8 and 6.1.1.4'
H H 0.0000 0.0000 'International Tables Vol C Tables 4.2.6.8 and 6.1.1.4'
K K 0.2009 0.2494 'International Tables Vol C Tables 4.2.6.8 and 6.1.1.4'
O O 0.0106 0.0060 'International Tables Vol C Tables 4.2.6.8 and 6.1.1.4'
S S 0.1246 0.1234 'International Tables Vol C Tables 4.2.6.8 and 6.1.1.4'
Si Si 0.0817 0.0704 'International Tables Vol C Tables 4.2.6.8 and 6.1.1.4'
U U -9.6767 9.6646 'International Tables Vol C Tables 4.2.6.8 and 6.1.1.4'

loop_
_geom_angle_atom_site_label_1
_geom_angle_atom_site_label_2
_geom_angle_atom_site_label_3
_geom_angle
O1 U1 S1 173.40(16)
O1 U1 O21 90.0(2)
O1 U1 O41 94.0(2)
O1 U1 O61 95.2(2)
O21 U1 S1 83.57(19)
O41 U1 S1 88.38(19)
O41 U1 O21 122.1(3)
O61 U1 S1 89.4(2)
O61 U1 O21 123.2(3)
O61 U1 O41 113.9(2)
O82 K1 O81 57.3(5)
O82 K1 O83 60.1(4)
O82 K1 O84 106.1(5)
O82 K1 O85 125.9(5)
O82 K1 O86 105.9(4)
O83 K1 O81 114.8(5)
O83 K1 O84 56.9(5)
O83 K1 O85 112.6(5)
O84 K1 O81 158.4(5)
O84 K1 O85 58.7(5)
O85 K1 O81 117.3(4)
O86 K1 O81 61.6(5)
O86 K1 O83 156.9(5)
O86 K1 O84 117.1(5)
O86 K1 O85 58.6(5)
O82B K1 O81B 56.3(8)
O83B K1 O81B 108.0(6)
O83B K1 O82B 51.8(6)
O83B K1 O84B 55.5(7)
O83B K1 O85B 110.7(7)
O83B K1 O86B 150.4(7)
O84B K1 O81B 149.7(9)
O84B K1 O82B 102.8(9)
O84B K1 O85B 65.2(9)
O84B K1 O86B 120.3(9)
O85B K1 O81B 105.5(8)
O85B K1 O82B 122.7(8)
O86B K1 O81B 59.7(8)
O86B K1 O82B 110.4(8)
O86B K1 O85B 55.2(9)
U1 S1 K1 160.19(17)
U1 S1 H1 109.5
K1 S1 H1 70.2
O1 Si1 O2 110.9(4)
O3 Si1 O1 109.1(3)
O3 Si1 O2 102.7(4)
O4 Si1 O1 112.0(4)
O4 Si1 O2 105.6(4)
O4 Si1 O3 116.0(4)
Si1 O1 U1 173.2(4)
C1 O2 Si1 135.5(6)
C5 O3 Si1 132.7(6)
C9 O4 Si1 129.0(7)
O2 C1 C2 105.7(9)
O2 C1 C3 114.3(10)
O2 C1 C4 110.1(8)
C2 C1 C3 110.0(10)
C4 C1 C2 107.9(10)
C4 C1 C3 108.6(9)
C1 C2 H2A 109.5
C1 C2 H2B 109.5
C1 C2 H2C 109.5
H2A C2 H2B 109.5
H2A C2 H2C 109.5
H2B C2 H2C 109.5
C1 C3 H3A 109.5
C1 C3 H3B 109.5
C1 C3 H3C 109.5
H3A C3 H3B 109.5
H3A C3 H3C 109.5
H3B C3 H3C 109.5
C1 C4 H4A 109.5
C1 C4 H4B 109.5
C1 C4 H4C 109.5
H4A C4 H4B 109.5
H4A C4 H4C 109.5
H4B C4 H4C 109.5
O3 C5 C6 109.2(8)
O3 C5 C7 111.7(8)
O3 C5 C8 106.7(9)
C6 C5 C7 109.0(9)
C8 C5 C6 111.4(10)
C8 C5 C7 108.9(10)
C5 C6 H6A 109.5
C5 C6 H6B 109.5
C5 C6 H6C 109.5
H6A C6 H6B 109.5
H6A C6 H6C 109.5
H6B C6 H6C 109.5
C5 C7 H7A 109.5
C5 C7 H7B 109.5
C5 C7 H7C 109.5
H7A C7 H7B 109.5
H7A C7 H7C 109.5
H7B C7 H7C 109.5
C5 C8 H8A 109.5
C5 C8 H8B 109.5
C5 C8 H8C 109.5
H8A C8 H8B 109.5
H8A C8 H8C 109.5
H8B C8 H8C 109.5
C10 C9 O4 107.8(9)
C11 C9 O4 112.2(10)
C11 C9 C10 110.8(12)
C11 C9 C12 114.4(14)
C12 C9 O4 100.1(11)
C12 C9 C10 111.0(12)
C9 C10 H10A 109.5
C9 C10 H10B 109.5
C9 C10 H10C 109.5
H10A C10 H10B 109.5
H10A C10 H10C 109.5
H10B C10 H10C 109.5
C9 C11 H11A 109.5
C9 C11 H11B 109.5
C9 C11 H11C 109.5
H11A C11 H11B 109.5
H11A C11 H11C 109.5
H11B C11 H11C 109.5
C9 C12 H12A 109.5
C9 C12 H12B 109.5
C9 C12 H12C 109.5
H12A C12 H12B 109.5
H12A C12 H12C 109.5
H12B C12 H12C 109.5
O21 Si2 O22 98.8(7)
O21 Si2 O24 117.6(4)
O21 Si2 O22B 116.9(5)
O21 Si2 O23B 113.8(6)
O23 Si2 O21 115.6(9)
O23 Si2 O22 90.4(12)
O23 Si2 O24 122.9(9)
O24 Si2 O22 100.6(8)
O22B Si2 O24 107.3(6)
O22B Si2 O23B 102.8(7)
O23B Si2 O24 95.7(5)
Si2 O21 U1 164.5(5)
C21 O22 Si2 129.4(14)
Si2 O23 C25 119.8(17)
C29 O24 Si2 133.0(7)
O22 C21 C22 108(2)
O22 C21 C23 110.7(13)
O22 C21 C24 123.1(13)
C23 C21 C22 110.6(18)
C23 C21 C24 111.2(11)
C24 C21 C22 90.7(17)
O22B C21 C23 106.3(12)
O22B C21 C24 96.9(11)
C22B C21 C23 107.9(14)
C22B C21 C24 118.9(15)
C22B C21 O22B 114.8(14)
C21 C22 H22A 109.5
C21 C22 H22B 109.5
C21 C22 H22C 109.5
H22A C22 H22B 109.5
H22A C22 H22C 109.5
H22B C22 H22C 109.5
C21 C23 H23A 109.5
C21 C23 H23B 109.5
C21 C23 H23C 109.5
H23A C23 H23B 109.5
H23A C23 H23C 109.5
H23B C23 H23C 109.5
C21 C24 H24A 109.5
C21 C24 H24B 109.5
C21 C24 H24C 109.5
H24A C24 H24B 109.5
H24A C24 H24C 109.5
H24B C24 H24C 109.5
O23 C25 C28 144(2)
C26 C25 O23 95(2)
C26 C25 C28 95(3)
C27 C25 O23 105.5(15)
C27 C25 C26 128(3)
C27 C25 C28 94.8(18)
C27 C25 C26B 98.3(16)
O23B C25 C27 108.5(12)
O23B C25 C26B 117.2(16)
C28B C25 C27 118.9(19)
C28B C25 O23B 99.1(19)
C28B C25 C26B 116(2)
C25 C26 H26A 109.5
C25 C26 H26B 109.5
C25 C26 H26C 109.5
H26A C26 H26B 109.5
H26A C26 H26C 109.5
H26B C26 H26C 109.5
C25 C27 H27A 109.5
C25 C27 H27B 109.5
C25 C27 H27C 109.5
H27A C27 H27B 109.5
H27A C27 H27C 109.5
H27B C27 H27C 109.5
C25 C28 H28A 109.5
C25 C28 H28B 109.5
C25 C28 H28C 109.5
H28A C28 H28B 109.5
H28A C28 H28C 109.5
H28B C28 H28C 109.5
O24 C29 C30 102.0(9)
O24 C29 C31 112.1(10)
O24 C29 C32 106.9(10)
C31 C29 C30 110.1(11)
C31 C29 C32 113.5(11)
C32 C29 C30 111.7(11)
C29 C30 H30A 109.5
C29 C30 H30B 109.5
C29 C30 H30C 109.5
H30A C30 H30B 109.5
H30A C30 H30C 109.5
H30B C30 H30C 109.5
C29 C31 H31A 109.5
C29 C31 H31B 109.5
C29 C31 H31C 109.5
H31A C31 H31B 109.5
H31A C31 H31C 109.5
H31B C31 H31C 109.5
C29 C32 H32A 109.5
C29 C32 H32B 109.5
C29 C32 H32C 109.5
H32A C32 H32B 109.5
H32A C32 H32C 109.5
H32B C32 H32C 109.5
C21 O22B Si2 134.4(11)
C25 O23B Si2 127.1(9)
C21 C22B H22D 109.5
C21 C22B H22E 109.5
C21 C22B H22F 109.5
H22D C22B H22E 109.5
H22D C22B H22F 109.5
H22E C22B H22F 109.5
C25 C26B H26D 109.5
C25 C26B H26E 109.5
C25 C26B H26F 109.5
H26D C26B H26E 109.5
H26D C26B H26F 109.5
H26E C26B H26F 109.5
C25 C28B H28D 109.5
C25 C28B H28E 109.5
C25 C28B H28F 109.5
H28D C28B H28E 109.5
H28D C28B H28F 109.5
H28E C28B H28F 109.5
O41 Si3 O42 112.5(4)
O41 Si3 O43 113.7(4)
O41 Si3 O44 107.8(3)
O43 Si3 O42 104.8(4)
O44 Si3 O42 111.7(4)
O44 Si3 O43 106.3(4)
Si3 O41 U1 168.3(4)
C41 O42 Si3 130.6(6)
C45 O43 Si3 134.5(7)
C49 O44 Si3 132.4(6)
O42 C41 C42 115.2(10)
O42 C41 C43 106.6(9)
C42 C41 C43 106.2(10)
C44 C41 O42 107.3(10)
C44 C41 C42 114.6(12)
C44 C41 C43 106.3(12)
C41 C42 H42A 109.5
C41 C42 H42B 109.5
C41 C42 H42C 109.5
H42A C42 H42B 109.5
H42A C42 H42C 109.5
H42B C42 H42C 109.5
C41 C43 H43A 109.5
C41 C43 H43B 109.5
C41 C43 H43C 109.5
H43A C43 H43B 109.5
H43A C43 H43C 109.5
H43B C43 H43C 109.5
C41 C44 H44A 109.5
C41 C44 H44B 109.5
C41 C44 H44C 109.5
H44A C44 H44B 109.5
H44A C44 H44C 109.5
H44B C44 H44C 109.5
O43 C45 C46 109.2(8)
O43 C45 C47 109.1(9)
O43 C45 C48 103.9(10)
C47 C45 C46 109.7(12)
C47 C45 C48 111.6(11)
C48 C45 C46 113.0(11)
C45 C46 H46A 109.5
C45 C46 H46B 109.5
C45 C46 H46C 109.5
H46A C46 H46B 109.5
H46A C46 H46C 109.5
H46B C46 H46C 109.5
C45 C47 H47A 109.5
C45 C47 H47B 109.5
C45 C47 H47C 109.5
H47A C47 H47B 109.5
H47A C47 H47C 109.5
H47B C47 H47C 109.5
C45 C48 H48A 109.5
C45 C48 H48B 109.5
C45 C48 H48C 109.5
H48A C48 H48B 109.5
H48A C48 H48C 109.5
H48B C48 H48C 109.5
O44 C49 C50 107.9(10)
O44 C49 C51 113.8(10)
O44 C49 C52 105.8(9)
C50 C49 C52 112.8(12)
C51 C49 C50 108.3(11)
C51 C49 C52 108.5(10)
C49 C50 H50A 109.5
C49 C50 H50B 109.5
C49 C50 H50C 109.5
H50A C50 H50B 109.5
H50A C50 H50C 109.5
H50B C50 H50C 109.5
C49 C51 H51A 109.5
C49 C51 H51B 109.5
C49 C51 H51C 109.5
H51A C51 H51B 109.5
H51A C51 H51C 109.5
H51B C51 H51C 109.5
C49 C52 H52A 109.5
C49 C52 H52B 109.5
C49 C52 H52C 109.5
H52A C52 H52B 109.5
H52A C52 H52C 109.5
H52B C52 H52C 109.5
O61 Si4 O62 114.7(4)
O61 Si4 O63 108.9(4)
O61 Si4 O64 112.4(4)
O62 Si4 O63 111.4(4)
O62 Si4 O64 104.4(5)
O63 Si4 O64 104.6(4)
Si4 O61 U1 174.8(4)
C61 O62 Si4 138.1(9)
C65 O63 Si4 135.0(7)
C69 O64 Si4 129.5(8)
O62 C61 C62 106.5(12)
O62 C61 C63 108.5(11)
C63 C61 C62 109.1(14)
C64 C61 O62 104.1(13)
C64 C61 C62 112.7(15)
C64 C61 C63 115.4(13)
C61 C62 H62A 109.5
C61 C62 H62B 109.5
C61 C62 H62C 109.5
H62A C62 H62B 109.5
H62A C62 H62C 109.5
H62B C62 H62C 109.5
C61 C63 H63A 109.5
C61 C63 H63B 109.5
C61 C63 H63C 109.5
H63A C63 H63B 109.5
H63A C63 H63C 109.5
H63B C63 H63C 109.5
C61 C64 H64A 109.5
C61 C64 H64B 109.5
C61 C64 H64C 109.5
H64A C64 H64B 109.5
H64A C64 H64C 109.5
H64B C64 H64C 109.5
O63 C65 C66 107.8(10)
O63 C65 C67 113.3(10)
O63 C65 C68 108.2(11)
C66 C65 C67 112.6(10)
C66 C65 C68 108.2(11)
C68 C65 C67 106.6(13)
C65 C66 H66A 109.5
C65 C66 H66B 109.5
C65 C66 H66C 109.5
H66A C66 H66B 109.5
H66A C66 H66C 109.5
H66B C66 H66C 109.5
C65 C67 H67A 109.5
C65 C67 H67B 109.5
C65 C67 H67C 109.5
H67A C67 H67B 109.5
H67A C67 H67C 109.5
H67B C67 H67C 109.5
C65 C68 H68A 109.5
C65 C68 H68B 109.5
C65 C68 H68C 109.5
H68A C68 H68B 109.5
H68A C68 H68C 109.5
H68B C68 H68C 109.5
O64 C69 C70 111.7(10)
O64 C69 C71 104.7(11)
O64 C69 C72 107.6(10)
C70 C69 C71 111.6(11)
C70 C69 C72 113.3(13)
C71 C69 C72 107.5(12)
C69 C70 H70A 109.5
C69 C70 H70B 109.5
C69 C70 H70C 109.5
H70A C70 H70B 109.5
H70A C70 H70C 109.5
H70B C70 H70C 109.5
C69 C71 H71A 109.5
C69 C71 H71B 109.5
C69 C71 H71C 109.5
H71A C71 H71B 109.5
H71A C71 H71C 109.5
H71B C71 H71C 109.5
C69 C72 H72A 109.5
C69 C72 H72B 109.5
C69 C72 H72C 109.5
H72A C72 H72B 109.5
H72A C72 H72C 109.5
H72B C72 H72C 109.5
C81 O81 K1 112.3(15)
C81 O81 C92 118.8(18)
C92 O81 K1 105.7(12)
C82 O82 K1 122.4(13)
C83 O82 K1 116.0(14)
C83 O82 C82 111.2(19)
C84 O83 K1 106.5(11)
C85 O83 K1 109.4(14)
C85 O83 C84 126.6(19)
C86 O84 K1 119.6(14)
C86 O84 C87 114.1(18)
C87 O84 K1 113.7(12)
C88 O85 K1 107.6(14)
C88 O85 C89 115.4(19)
C89 O85 K1 112.1(14)
C90 O86 K1 121.6(11)
C90 O86 C91 117.3(16)
C91 O86 K1 113.8(13)
O81 C81 H81A 107.9
O81 C81 H81B 107.9
O81 C81 C82 118(2)
H81A C81 H81B 107.2
C82 C81 H81A 107.9
C82 C81 H81B 107.9
O82 C82 C81 109.2(19)
O82 C82 H82A 109.8
O82 C82 H82B 109.8
C81 C82 H82A 109.8
C81 C82 H82B 109.8
H82A C82 H82B 108.3
K1 C83 H83A 151.7
K1 C83 H83B 91.6
O82 C83 K1 44.8(11)
O82 C83 H83A 107.9
O82 C83 H83B 107.9
H83A C83 H83B 107.2
C84 C83 K1 85.1(17)
C84 C83 O82 118(2)
C84 C83 H83A 107.9
C84 C83 H83B 107.9
O83 C84 H84A 109.1
O83 C84 H84B 109.1
C83 C84 O83 113(2)
C83 C84 H84A 109.1
C83 C84 H84B 109.1
H84A C84 H84B 107.8
O83 C85 H85A 107.2
O83 C85 H85B 107.2
O83 C85 C86 121(2)
H85A C85 H85B 106.8
C86 C85 H85A 107.2
C86 C85 H85B 107.2
O84 C86 C85 103(2)
O84 C86 H86A 111.2
O84 C86 H86B 111.2
C85 C86 H86A 111.2
C85 C86 H86B 111.2
H86A C86 H86B 109.1
O84 C87 H87A 109.8
O84 C87 H87B 109.8
H87A C87 H87B 108.3
C88 C87 O84 109(2)
C88 C87 H87A 109.8
C88 C87 H87B 109.8
O85 C88 C87 113(2)
O85 C88 H88A 109.0
O85 C88 H88B 109.0
C87 C88 H88A 109.0
C87 C88 H88B 109.0
H88A C88 H88B 107.8
O85 C89 H89A 109.5
O85 C89 H89B 109.5
O85 C89 C90 111(2)
H89A C89 H89B 108.1
C90 C89 H89A 109.5
C90 C89 H89B 109.5
O86 C90 C89 114.8(16)
O86 C90 H90A 108.6
O86 C90 H90B 108.6
C89 C90 H90A 108.6
C89 C90 H90B 108.6
H90A C90 H90B 107.5
H90C C90 H90D 107.4
O85B C90 H90C 108.3
O85B C90 H90D 108.3
O85B C90 C90B 116(2)
C90B C90 H90C 108.3
C90B C90 H90D 108.3
O86 C91 H91A 108.5
O86 C91 H91B 108.5
H91A C91 H91B 107.5
C92 C91 O86 115(2)
C92 C91 H91A 108.5
C92 C91 H91B 108.5
O81 C92 H92A 109.0
O81 C92 H92B 109.0
C91 C92 O81 113(2)
C91 C92 H92A 109.0
C91 C92 H92B 109.0
H92A C92 H92B 107.8
C81B O81B K1 127(3)
C81B O81B C92B 95(3)
C92B O81B K1 114(2)
C82B O82B K1 110(2)
C83B O82B K1 89.6(19)
C83B O82B C82B 105(2)
C84B O83B K1 118.0(17)
C84B O83B C85B 122.5(19)
C85B O83B K1 118.9(10)
C86B O84B K1 129(2)
C86B O84B C87B 121(3)
C87B O84B K1 103.7(19)
C90 O85B K1 123(2)
C90 O85B C88B 113(3)
C88B O85B K1 119(2)
C90B O86B K1 122(2)
C90B O86B C91B 119(3)
C91B O86B K1 100.7(18)
O81B C81B H81C 112.4
O81B C81B H81D 112.4
O81B C81B C82B 97(3)
H81C C81B H81D 109.9
C82B C81B H81C 112.4
C82B C81B H81D 112.4
O82B C82B C81B 115(3)
O82B C82B H82C 108.5
O82B C82B H82D 108.5
C81B C82B H82C 108.5
C81B C82B H82D 108.5
H82C C82B H82D 107.5
K1 C83B H1A 55.3
K1 C83B H83C 153.5
O82B C83B K1 62.5(16)
O82B C83B H1A 115.0
O82B C83B H83C 115.0
O82B C83B C84B 82(3)
H1A C83B H83C 112.1
C84B C83B K1 91.2(18)
C84B C83B H1A 115.0
C84B C83B H83C 115.0
O83B C84B C83B 98(3)
O83B C84B H84C 112.1
O83B C84B H84D 112.1
C83B C84B H84C 112.1
C83B C84B H84D 112.1
H84C C84B H84D 109.7
O83B C85B H85C 109.3
O83B C85B H85D 109.3
O83B C85B C86B 111.5(11)
H85C C85B H85D 108.0
C86B C85B H85C 109.3
C86B C85B H85D 109.3
O84B C86B C85B 115(2)
O84B C86B H86C 108.6
O84B C86B H86D 108.6
C85B C86B H86C 108.6
C85B C86B H86D 108.6
H86C C86B H86D 107.6
K1 C87B H87C 104.0
K1 C87B H87D 145.3
O84B C87B K1 50.6(17)
O84B C87B H87C 104.1
O84B C87B H87D 104.1
H87C C87B H87D 105.5
C88B C87B K1 86(3)
C88B C87B O84B 133(4)
C88B C87B H87C 104.1
C88B C87B H87D 104.1
O85B C88B C87B 105(4)
O85B C88B H88C 110.7
O85B C88B H88D 110.7
C87B C88B H88C 110.7
C87B C88B H88D 110.7
H88C C88B H88D 108.8
C90 C90B H90E 111.3
C90 C90B H90F 111.3
O86B C90B C90 102(3)
O86B C90B H90E 111.3
O86B C90B H90F 111.3
H90E C90B H90F 109.2
O86B C91B H91C 110.6
O86B C91B H91D 110.6
H91C C91B H91D 108.8
C92B C91B O86B 106(4)
C92B C91B H91C 110.6
C92B C91B H91D 110.6
O81B C92B H92C 113.9
O81B C92B H92D 113.9
C91B C92B O81B 89(3)
C91B C92B H92C 113.9
C91B C92B H92D 113.9
H92C C92B H92D 111.1
C102 C101 C106 120.0
C102 C101 C107 119.8(8)
C106 C101 C107 120.2(8)
C101 C102 H102 120.0
C103 C102 C101 120.0
C103 C102 H102 120.0
C102 C103 H103 120.0
C104 C103 C102 120.0
C104 C103 H103 120.0
C103 C104 H104 120.0
C103 C104 C105 120.0
C105 C104 H104 120.0
C104 C105 H105 120.0
C106 C105 C104 120.0
C106 C105 H105 120.0
C101 C106 H106 120.0
C105 C106 C101 120.0
C105 C106 H106 120.0
C101 C107 H10D 109.5
C101 C107 H10E 109.5
C101 C107 H10F 109.5
H10D C107 H10E 109.5
H10D C107 H10F 109.5
H10E C107 H10F 109.5

loop_
_geom_bond_atom_site_label_1
_geom_bond_atom_site_label_2
_geom_bond_distance
U1 S1 2.834(3)
U1 O1 2.122(6)
U1 O21 2.186(6)
U1 O41 2.163(6)
U1 O61 2.142(6)
K1 O81 2.944(16)
K1 O82 2.773(16)
K1 O83 2.867(16)
K1 O84 2.904(16)
K1 O85 2.914(17)
K1 O86 2.821(14)
K1 O81B 2.96(3)
K1 O82B 2.86(3)
K1 O83B 2.764(16)
K1 O84B 2.79(3)
K1 O85B 2.84(3)
K1 O86B 2.81(3)
S1 H1 1.2000
Si1 O1 1.609(6)
Si1 O2 1.611(8)
Si1 O3 1.606(8)
Si1 O4 1.594(8)
O2 C1 1.411(13)
O3 C5 1.425(11)
O4 C9 1.518(13)
C1 C2 1.534(15)
C1 C3 1.557(17)
C1 C4 1.480(14)
C2 H2A 0.9800
C2 H2B 0.9800
C2 H2C 0.9800
C3 H3A 0.9800
C3 H3B 0.9800
C3 H3C 0.9800
C4 H4A 0.9800
C4 H4B 0.9800
C4 H4C 0.9800
C5 C6 1.511(15)
C5 C7 1.538(15)
C5 C8 1.489(15)
C6 H6A 0.9800
C6 H6B 0.9800
C6 H6C 0.9800
C7 H7A 0.9800
C7 H7B 0.9800
C7 H7C 0.9800
C8 H8A 0.9800
C8 H8B 0.9800
C8 H8C 0.9800
C9 C10 1.497(16)
C9 C11 1.484(19)
C9 C12 1.496(19)
C10 H10A 0.9800
C10 H10B 0.9800
C10 H10C 0.9800
C11 H11A 0.9800
C11 H11B 0.9800
C11 H11C 0.9800
C12 H12A 0.9800
C12 H12B 0.9800
C12 H12C 0.9800
Si2 O21 1.556(7)
Si2 O22 1.75(2)
Si2 O23 1.54(3)
Si2 O24 1.609(8)
Si2 O22B 1.574(13)
Si2 O23B 1.597(13)
O22 C21 1.31(2)
O23 C25 1.61(3)
O24 C29 1.438(13)
C21 C22 1.74(5)
C21 C23 1.460(17)
C21 C24 1.493(17)
C21 O22B 1.437(17)
C21 C22B 1.42(3)
C22 H22A 0.9800
C22 H22B 0.9800
C22 H22C 0.9800
C23 H23A 0.9800
C23 H23B 0.9800
C23 H23C 0.9800
C24 H24A 0.9800
C24 H24B 0.9800
C24 H24C 0.9800
C25 C26 1.48(5)
C25 C27 1.46(2)
C25 C28 1.84(5)
C25 O23B 1.452(19)
C25 C26B 1.47(3)
C25 C28B 1.28(3)
C26 H26A 0.9800
C26 H26B 0.9800
C26 H26C 0.9800
C27 H27A 0.9800
C27 H27B 0.9800
C27 H27C 0.9800
C28 H28A 0.9800
C28 H28B 0.9800
C28 H28C 0.9800
C29 C30 1.530(16)
C29 C31 1.465(17)
C29 C32 1.476(18)
C30 H30A 0.9800
C30 H30B 0.9800
C30 H30C 0.9800
C31 H31A 0.9800
C31 H31B 0.9800
C31 H31C 0.9800
C32 H32A 0.9800
C32 H32B 0.9800
C32 H32C 0.9800
C22B H22D 0.9800
C22B H22E 0.9800
C22B H22F 0.9800
C26B H26D 0.9800
C26B H26E 0.9800
C26B H26F 0.9800
C28B H28D 0.9800
C28B H28E 0.9800
C28B H28F 0.9800
Si3 O41 1.589(7)
Si3 O42 1.616(7)
Si3 O43 1.608(7)
Si3 O44 1.603(7)
O42 C41 1.437(12)
O43 C45 1.453(12)
O44 C49 1.433(13)
C41 C42 1.463(15)
C41 C43 1.573(18)
C41 C44 1.432(18)
C42 H42A 0.9800
C42 H42B 0.9800
C42 H42C 0.9800
C43 H43A 0.9800
C43 H43B 0.9800
C43 H43C 0.9800
C44 H44A 0.9800
C44 H44B 0.9800
C44 H44C 0.9800
C45 C46 1.500(18)
C45 C47 1.478(17)
C45 C48 1.479(18)
C46 H46A 0.9800
C46 H46B 0.9800
C46 H46C 0.9800
C47 H47A 0.9800
C47 H47B 0.9800
C47 H47C 0.9800
C48 H48A 0.9800
C48 H48B 0.9800
C48 H48C 0.9800
C49 C50 1.49(2)
C49 C51 1.451(16)
C49 C52 1.523(18)
C50 H50A 0.9800
C50 H50B 0.9800
C50 H50C 0.9800
C51 H51A 0.9800
C51 H51B 0.9800
C51 H51C 0.9800
C52 H52A 0.9800
C52 H52B 0.9800
C52 H52C 0.9800
Si4 O61 1.586(7)
Si4 O62 1.595(9)
Si4 O63 1.602(7)
Si4 O64 1.631(8)
O62 C61 1.472(16)
O63 C65 1.389(13)
O64 C69 1.426(12)
C61 C62 1.50(2)
C61 C63 1.50(2)
C61 C64 1.44(2)
C62 H62A 0.9800
C62 H62B 0.9800
C62 H62C 0.9800
C63 H63A 0.9800
C63 H63B 0.9800
C63 H63C 0.9800
C64 H64A 0.9800
C64 H64B 0.9800
C64 H64C 0.9800
C65 C66 1.499(15)
C65 C67 1.522(18)
C65 C68 1.51(2)
C66 H66A 0.9800
C66 H66B 0.9800
C66 H66C 0.9800
C67 H67A 0.9800
C67 H67B 0.9800
C67 H67C 0.9800
C68 H68A 0.9800
C68 H68B 0.9800
C68 H68C 0.9800
C69 C70 1.496(18)
C69 C71 1.54(2)
C69 C72 1.57(2)
C70 H70A 0.9800
C70 H70B 0.9800
C70 H70C 0.9800
C71 H71A 0.9800
C71 H71B 0.9800
C71 H71C 0.9800
C72 H72A 0.9800
C72 H72B 0.9800
C72 H72C 0.9800
O81 C81 1.20(3)
O81 C92 1.52(3)
O82 C82 1.37(3)
O82 C83 1.29(3)
O83 C84 1.58(3)
O83 C85 1.37(3)
O84 C86 1.29(2)
O84 C87 1.54(3)
O85 C88 1.35(3)
O85 C89 1.44(3)
O86 C90 1.34(2)
O86 C91 1.43(3)
C81 H81A 0.9900
C81 H81B 0.9900
C81 C82 1.52(3)
C82 H82A 0.9900
C82 H82B 0.9900
C83 H83A 0.9900
C83 H83B 0.9900
C83 C84 1.24(3)
C84 H84A 0.9900
C84 H84B 0.9900
C85 H85A 0.9900
C85 H85B 0.9900
C85 C86 1.42(3)
C86 H86A 0.9900
C86 H86B 0.9900
C87 H87A 0.9900
C87 H87B 0.9900
C87 C88 1.38(3)
C88 H88A 0.9900
C88 H88B 0.9900
C89 H89A 0.9900
C89 H89B 0.9900
C89 C90 1.49(3)
C90 H90A 0.9900
C90 H90B 0.9900
C90 H90C 0.9900
C90 H90D 0.9900
C90 O85B 1.29(3)
C90 C90B 1.53(5)
C91 H91A 0.9900
C91 H91B 0.9900
C91 C92 1.34(3)
C92 H92A 0.9900
C92 H92B 0.9900
O81B C81B 1.26(5)
O81B C92B 1.57(5)
O82B C82B 1.51(4)
O82B C83B 1.51(4)
O83B C84B 1.33(2)
O83B C85B 1.401(10)
O84B C86B 1.18(4)
O84B C87B 1.57(4)
O85B C88B 1.36(5)
O86B C90B 1.42(5)
O86B C91B 1.79(5)
C81B H81C 0.9900
C81B H81D 0.9900
C81B C82B 1.56(5)
C82B H82C 0.9900
C82B H82D 0.9900
C83B H1A 0.9900
C83B H83C 0.9900
C83B C84B 1.51(5)
C84B H84C 0.9900
C84B H84D 0.9900
C85B H85C 0.9900
C85B H85D 0.9900
C85B C86B 1.499(10)
C86B H86C 0.9900
C86B H86D 0.9900
C87B H87C 0.9900
C87B H87D 0.9900
C87B C88B 1.44(5)
C88B H88C 0.9900
C88B H88D 0.9900
C90B H90E 0.9900
C90B H90F 0.9900
C91B H91C 0.9900
C91B H91D 0.9900
C91B C92B 1.26(6)
C92B H92C 0.9900
C92B H92D 0.9900
C101 C102 1.3900
C101 C106 1.3900
C101 C107 1.431(15)
C102 H102 0.9500
C102 C103 1.3900
C103 H103 0.9500
C103 C104 1.3900
C104 H104 0.9500
C104 C105 1.3900
C105 H105 0.9500
C105 C106 1.3900
C106 H106 0.9500
C107 H10D 0.9800
C107 H10E 0.9800
C107 H10F 0.9800
